data_7249435
loop_
_publ_author_name
'Valdivieso, Jorge P.'
'Erickson, Alexander N.'
'Gardinier, James R.'

_publ_section_title
;
 Group 7 carbonyl complexes of a PNN-heteroscorpionate ligand
;
_journal_issue 43
_journal_name_full 'RSC Advances'
_journal_page_first 31502
_journal_page_last 31516
_journal_paper_doi 10.1039/D4RA05287K
_journal_volume 14
_journal_year 2024
_chemical_formula_moiety 'C30 H25 N4 O3 P Re, C F3 O3 S'
_chemical_formula_sum 'C31 H25 F3 N4 O6 P Re S'
_chemical_formula_weight 855.78
_space_group_crystal_system triclinic
_space_group_IT_number 2
_space_group_name_Hall '-P 1'
_space_group_name_H-M_alt 'P -1'
_atom_sites_solution_hydrogens geom
_atom_sites_solution_primary dual
_audit_creation_date 2024-03-20
_audit_creation_method
;
Olex2 1.5
(compiled 2024.02.16 svn.r378c4104 for OlexSys, GUI svn.r6928)
;
_audit_update_record
;
2024-07-17 deposited with the CCDC.	2024-09-24 downloaded from the CCDC.
;
_cell_angle_alpha 99.615(2)
_cell_angle_beta 90.746(2)
_cell_angle_gamma 94.564(2)
_cell_formula_units_Z 2
_cell_length_a 8.9587(3)
_cell_length_b 12.2629(4)
_cell_length_c 14.9571(5)
_cell_measurement_reflns_used 14655
_cell_measurement_temperature 100.00(10)
_cell_measurement_theta_max 70.6300
_cell_measurement_theta_min 4.3060
_cell_volume 1614.38(9)
_computing_cell_refinement 'CrysAlisPro 1.171.39.46 (Rigaku OD, 2018)'
_computing_data_collection 'CrysAlisPro 1.171.39.46 (Rigaku OD, 2018)'
_computing_data_reduction 'CrysAlisPro 1.171.39.46 (Rigaku OD, 2018)'
_computing_molecular_graphics 'Olex2 1.5 (Dolomanov et al., 2009)'
_computing_publication_material 'Olex2 1.5 (Dolomanov et al., 2009)'
_computing_structure_refinement 'SHELXL 2018/1 (Sheldrick, 2015)'
_computing_structure_solution 'SHELXT 2014/5 (Sheldrick, 2014)'
_diffrn_ambient_environment N~2~
_diffrn_ambient_temperature 100.00(10)
_diffrn_detector 'CCD plate'
_diffrn_detector_area_resol_mean 10.3756
_diffrn_detector_type Atlas
_diffrn_measured_fraction_theta_full 0.988
_diffrn_measured_fraction_theta_max 0.988
_diffrn_measurement_details
;
List of Runs (angles in degrees, time in seconds):

  # Type    Start    End  Width  t~exp~   \w     \q     \k     \f   Frames
#--------------------------------------------------------------------------
  1  \w   -119.00 -10.00   1.00    9.62    --  -42.46 -77.00 -90.00  109
  2  \w    -92.00  -2.00   1.00    9.62    --  -42.46 125.00   0.00   90
  3  \w   -115.00 -14.00   1.00    9.62    --  -42.46 -57.00 150.00  101
  4  \w     27.00 126.00   1.00   38.49    --  100.00 -45.00   0.00   99
  5  \w     94.00 173.00   1.00   38.49    --  100.00 125.00  90.00   79
  6  \w     27.00 118.00   1.00   38.49    --  100.00-125.00  60.00   91
  7  \w     72.00 176.00   1.00   38.49    --  100.00  30.00 -60.00  104
  8  \w     27.00 118.00   1.00   38.49    --  100.00-125.00-150.00   91
  9  \w     67.00 176.00   1.00   38.49    --  100.00  77.00 -90.00  109
 10  \w     74.00 173.00   1.00   38.49    --  100.00  45.00-120.00   99
 11  \w     74.00 173.00   1.00   38.49    --  100.00  45.00   0.00   99
 12  \w     94.00 173.00   1.00   38.49    --  100.00 125.00-120.00   79
 13  \w     27.00 118.00   1.00   38.49    --  100.00-125.00  90.00   91
 14  \w     27.00 118.00   1.00   38.49    --  100.00-125.00 -30.00   91
 15  \w     94.00 173.00   1.00   38.49    --  100.00 125.00-180.00   79
 16  \w     94.00 173.00   1.00   38.49    --  100.00 125.00 -60.00   79
 17  \w     24.00 133.00   1.00   38.49    --  100.00 -77.00-180.00  109
 18  \w   -115.00 -14.00   1.00    9.62    --  -42.46 -57.00 -30.00  101
 19  \w   -117.00 -18.00   1.00    9.62    --  -42.46 -37.00  30.00   99
 20  \w      1.00  83.00   1.00    9.62    --   42.46 -99.00 -90.00   82
 21  \w     10.00 119.00   1.00    9.62    --   42.46  77.00 150.00  109
 22  \w     71.00 172.00   1.00   38.49    --  100.00  61.00  30.00  101
 23  \w     71.00 172.00   1.00   38.49    --  100.00  61.00-180.00  101
 24  \w     47.00 178.00   1.00   38.49    --  100.00  15.00 150.00  131
 25  \w     67.00 176.00   1.00   38.49    --  100.00  77.00  60.00  109
 26  \w     67.00 176.00   1.00   38.49    --  100.00  77.00 -60.00  109
 27  \w     67.00 155.00   1.00   38.49    --  100.00  77.00  90.00   88
 28  \w     67.00 176.00   1.00   38.49    --  100.00  77.00 120.00  109
;
_diffrn_measurement_device 'four-circle diffractometer'
_diffrn_measurement_device_type 'SuperNova, Dual, Cu at home/near, Atlas'
_diffrn_measurement_method '\w scans'
_diffrn_orient_matrix_type 'CrysAlisPro convention (1999,Acta A55,543-557)'
_diffrn_orient_matrix_UB_11 -0.0571269000
_diffrn_orient_matrix_UB_12 -0.0372032000
_diffrn_orient_matrix_UB_13 0.0877569000
_diffrn_orient_matrix_UB_21 -0.1627011000
_diffrn_orient_matrix_UB_22 -0.0032838000
_diffrn_orient_matrix_UB_23 -0.0356231000
_diffrn_orient_matrix_UB_31 0.0067868000
_diffrn_orient_matrix_UB_32 -0.1222818000
_diffrn_orient_matrix_UB_33 -0.0441662000
_diffrn_radiation_monochromator mirror
_diffrn_radiation_probe x-ray
_diffrn_radiation_type 'Cu K\a'
_diffrn_radiation_wavelength 1.54184
_diffrn_reflns_av_R_equivalents 0.0745
_diffrn_reflns_av_unetI/netI 0.0478
_diffrn_reflns_Laue_measured_fraction_full 0.988
_diffrn_reflns_Laue_measured_fraction_max 0.988
_diffrn_reflns_limit_h_max 10
_diffrn_reflns_limit_h_min -10
_diffrn_reflns_limit_k_max 14
_diffrn_reflns_limit_k_min -14
_diffrn_reflns_limit_l_max 18
_diffrn_reflns_limit_l_min -18
_diffrn_reflns_number 29459
_diffrn_reflns_point_group_measured_fraction_full 0.988
_diffrn_reflns_point_group_measured_fraction_max 0.988
_diffrn_reflns_theta_full 70.622
_diffrn_reflns_theta_max 70.622
_diffrn_reflns_theta_min 3.668
_diffrn_source 'micro-focus sealed X-ray tube'
_diffrn_source_type 'SuperNova (Cu) X-ray Source'
_exptl_absorpt_coefficient_mu 9.027
_exptl_absorpt_correction_T_max 0.837
_exptl_absorpt_correction_T_min 0.563
_exptl_absorpt_correction_type gaussian
_exptl_absorpt_process_details
;
CrysAlisPro 1.171.39.46 (Rigaku Oxford Diffraction, 2018)
Numerical absorption correction based on gaussian integration over
			a multifaceted crystal model
Empirical absorption correction using spherical harmonics,
 implemented in SCALE3 ABSPACK scaling algorithm.
;
_exptl_crystal_colour colourless
_exptl_crystal_colour_primary colourless
_exptl_crystal_density_diffrn 1.760
_exptl_crystal_density_method 'not measured'
_exptl_crystal_description block
_exptl_crystal_F_000 840
_exptl_crystal_size_max 0.102
_exptl_crystal_size_mid 0.061
_exptl_crystal_size_min 0.033
_refine_diff_density_max 1.611
_refine_diff_density_min -1.294
_refine_diff_density_rms 0.128
_refine_ls_extinction_method none
_refine_ls_goodness_of_fit_ref 1.034
_refine_ls_hydrogen_treatment constr
_refine_ls_matrix_type full
_refine_ls_number_parameters 426
_refine_ls_number_reflns 6116
_refine_ls_number_restraints 0
_refine_ls_restrained_S_all 1.034
_refine_ls_R_factor_all 0.0384
_refine_ls_R_factor_gt 0.0349
_refine_ls_shift/su_max 0.001
_refine_ls_shift/su_mean 0.000
_refine_ls_structure_factor_coef Fsqd
_refine_ls_weighting_details 'w=1/[\s^2^(Fo^2^)+(0.0471P)^2^+2.4378P] where P=(Fo^2^+2Fc^2^)/3'
_refine_ls_weighting_scheme calc
_refine_ls_wR_factor_gt 0.0856
_refine_ls_wR_factor_ref 0.0881
_reflns_Friedel_coverage 0.000
_reflns_number_gt 5648
_reflns_number_total 6116
_reflns_threshold_expression 'I > 2\s(I)'
_cod_data_source_file d4ra05287k3.cif
_cod_data_source_block 2-Re_gard25s
_cod_database_code 7249435
_shelx_shelxl_version_number 2018/1
_chemical_oxdiff_formula C31H25F3N4O6PReS
_shelx_space_group_comment
;
The symmetry employed for this shelxl refinement is uniquely defined
by the following loop, which should always be used as a source of
symmetry information in preference to the above space-group names.
They are only intended as comments.
;
_olex2_refinement_description
;
1. Fixed Uiso
 At 1.2 times of:
  All C(H) groups
 At 1.5 times of:
  All C(H,H,H) groups
2.a Ternary CH refined with riding coordinates:
 C7(H7)
2.b Aromatic/amide H refined with riding coordinates:
 C3(H3), C4(H4), C5(H5), C6(H6), C11(H11), C12(H12), C13(H13), C21(H21),
 C22(H22), C23(H23), C32(H32), C33(H33), C35(H35), C36(H36), C42(H42), C43(H43),
  C45(H45), C46(H46)
2.c Idealised Me refined as rotating group:
 C37(H37A,H37B,H37C), C47(H47A,H47B,H47C)
;
_olex2_submission_original_sample_id gard25s
_olex2_submission_special_instructions 'No special instructions were received'
_oxdiff_exptl_absorpt_empirical_details
;
Empirical correction (ABSPACK) includes:
- Absorption correction using spherical harmonics
- Frame scaling
;
_oxdiff_exptl_absorpt_empirical_full_max 1.213
_oxdiff_exptl_absorpt_empirical_full_min 0.841

loop_
_space_group_symop_operation_xyz
'x, y, z'
'-x, -y, -z'

loop_
_atom_site_label
_atom_site_type_symbol
_atom_site_fract_x
_atom_site_fract_y
_atom_site_fract_z
_atom_site_U_iso_or_equiv
_atom_site_adp_type
_atom_site_occupancy
_atom_site_site_symmetry_order
_atom_site_calc_flag
_atom_site_refinement_flags_posn
_atom_site_refinement_flags_adp
_atom_site_refinement_flags_occupancy
_atom_site_disorder_assembly
_atom_site_disorder_group
Re1 Re 0.35701(2) 0.63441(2) 0.24457(2) 0.02102(8) Uani 1 1 d . . . . .
P1 P 0.58689(11) 0.69558(8) 0.33887(7) 0.0195(2) Uani 1 1 d . . . . .
O3 O 0.0828(4) 0.5531(3) 0.1150(2) 0.0330(7) Uani 1 1 d . . . . .
O2 O 0.1334(4) 0.7416(3) 0.3791(2) 0.0353(7) Uani 1 1 d . . . . .
O1 O 0.2945(4) 0.4296(3) 0.3355(2) 0.0370(8) Uani 1 1 d . . . . .
N11 N 0.5017(4) 0.7895(3) 0.1159(2) 0.0230(7) Uani 1 1 d . . . . .
N12 N 0.3902(4) 0.7768(3) 0.1744(2) 0.0234(7) Uani 1 1 d . . . . .
N21 N 0.6298(4) 0.6227(3) 0.1116(2) 0.0222(7) Uani 1 1 d . . . . .
N22 N 0.5224(4) 0.5628(3) 0.1512(2) 0.0214(7) Uani 1 1 d . . . . .
C1 C 0.7230(5) 0.7939(3) 0.2972(3) 0.0226(8) Uani 1 1 d . . . . .
C2 C 0.7389(5) 0.8056(3) 0.2057(3) 0.0224(8) Uani 1 1 d . . . . .
C3 C 0.8465(5) 0.8851(3) 0.1836(3) 0.0252(9) Uani 1 1 d . . . . .
H3 H 0.857515 0.892319 0.123032 0.030 Uiso 1 1 calc R U . . .
C4 C 0.9378(5) 0.9538(4) 0.2495(3) 0.0284(9) Uani 1 1 d . . . . .
H4 H 1.007152 1.007296 0.233496 0.034 Uiso 1 1 calc R U . . .
C5 C 0.9231(5) 0.9411(4) 0.3394(3) 0.0284(9) Uani 1 1 d . . . . .
H5 H 0.983320 0.985771 0.384457 0.034 Uiso 1 1 calc R U . . .
C6 C 0.8188(5) 0.8616(4) 0.3619(3) 0.0261(9) Uani 1 1 d . . . . .
H6 H 0.811876 0.852768 0.422299 0.031 Uiso 1 1 calc R U . . .
C7 C 0.6468(5) 0.7444(3) 0.1238(3) 0.0229(8) Uani 1 1 d . . . . .
H7 H 0.702186 0.761502 0.071076 0.028 Uiso 1 1 calc R U . . .
C11 C 0.4734(5) 0.8681(4) 0.0657(3) 0.0286(9) Uani 1 1 d . . . . .
H11 H 0.534593 0.891860 0.021789 0.034 Uiso 1 1 calc R U . . .
C12 C 0.3390(5) 0.9059(4) 0.0911(3) 0.0311(10) Uani 1 1 d . . . . .
H12 H 0.289882 0.959804 0.068327 0.037 Uiso 1 1 calc R U . . .
C13 C 0.2907(5) 0.8468(4) 0.1583(3) 0.0283(9) Uani 1 1 d . . . . .
H13 H 0.200888 0.854957 0.188190 0.034 Uiso 1 1 calc R U . . .
C21 C 0.7172(5) 0.5549(4) 0.0599(3) 0.0280(9) Uani 1 1 d . . . . .
H21 H 0.797443 0.576727 0.026290 0.034 Uiso 1 1 calc R U . . .
C22 C 0.6670(5) 0.4484(4) 0.0655(3) 0.0304(10) Uani 1 1 d . . . . .
H22 H 0.705851 0.383687 0.037328 0.036 Uiso 1 1 calc R U . . .
C23 C 0.5443(5) 0.4571(4) 0.1227(3) 0.0273(9) Uani 1 1 d . . . . .
H23 H 0.486374 0.397200 0.138495 0.033 Uiso 1 1 calc R U . . .
C31 C 0.6969(5) 0.5799(3) 0.3508(3) 0.0213(8) Uani 1 1 d . . . . .
C32 C 0.8309(5) 0.5624(4) 0.3072(3) 0.0267(9) Uani 1 1 d . . . . .
H32 H 0.869312 0.612266 0.271161 0.032 Uiso 1 1 calc R U . . .
C33 C 0.9078(5) 0.4715(4) 0.3169(3) 0.0308(10) Uani 1 1 d . . . . .
H33 H 0.996624 0.460662 0.286411 0.037 Uiso 1 1 calc R U . . .
C34 C 0.8551(5) 0.3954(4) 0.3715(3) 0.0284(9) Uani 1 1 d . . . . .
C35 C 0.7200(5) 0.4122(4) 0.4139(3) 0.0264(9) Uani 1 1 d . . . . .
H35 H 0.682068 0.362283 0.450114 0.032 Uiso 1 1 calc R U . . .
C36 C 0.6404(5) 0.5020(4) 0.4033(3) 0.0243(8) Uani 1 1 d . . . . .
H36 H 0.548918 0.510609 0.431190 0.029 Uiso 1 1 calc R U . . .
C37 C 0.9428(6) 0.2981(4) 0.3840(4) 0.0405(12) Uani 1 1 d . . . . .
H37A H 0.995023 0.314006 0.441754 0.061 Uiso 1 1 calc R U . . .
H37B H 1.013686 0.285790 0.336556 0.061 Uiso 1 1 calc R U . . .
H37C H 0.875130 0.232849 0.381675 0.061 Uiso 1 1 calc R U . . .
C41 C 0.5554(5) 0.7638(3) 0.4543(3) 0.0214(8) Uani 1 1 d . . . . .
C42 C 0.6324(5) 0.7410(4) 0.5303(3) 0.0262(9) Uani 1 1 d . . . . .
H42 H 0.705712 0.690832 0.522891 0.031 Uiso 1 1 calc R U . . .
C43 C 0.5997(5) 0.7930(4) 0.6164(3) 0.0291(9) Uani 1 1 d . . . . .
H43 H 0.651742 0.777273 0.666315 0.035 Uiso 1 1 calc R U . . .
C44 C 0.4913(6) 0.8679(4) 0.6299(3) 0.0294(9) Uani 1 1 d . . . . .
C45 C 0.4176(5) 0.8937(4) 0.5537(3) 0.0270(9) Uani 1 1 d . . . . .
H45 H 0.346324 0.945433 0.561276 0.032 Uiso 1 1 calc R U . . .
C46 C 0.4504(5) 0.8425(3) 0.4670(3) 0.0245(8) Uani 1 1 d . . . . .
H46 H 0.401861 0.860902 0.416971 0.029 Uiso 1 1 calc R U . . .
C47 C 0.4491(7) 0.9187(5) 0.7242(3) 0.0406(12) Uani 1 1 d . . . . .
H47A H 0.431616 0.995159 0.725287 0.061 Uiso 1 1 calc R U . . .
H47B H 0.529193 0.914081 0.766322 0.061 Uiso 1 1 calc R U . . .
H47C H 0.359778 0.879283 0.740933 0.061 Uiso 1 1 calc R U . . .
C10 C 0.1841(6) 0.5806(4) 0.1609(3) 0.0291(10) Uani 1 1 d . . . . .
C9 C 0.2180(5) 0.7038(4) 0.3298(3) 0.0270(9) Uani 1 1 d . . . . .
C8 C 0.3219(5) 0.5048(4) 0.3007(3) 0.0285(9) Uani 1 1 d . . . . .
S1 S 0.16872(12) 0.20968(9) 0.11721(7) 0.0256(2) Uani 1 1 d . . . . .
F1 F -0.0460(4) 0.2483(3) 0.0096(2) 0.0454(7) Uani 1 1 d . . . . .
F2 F -0.1039(5) 0.2663(4) 0.1488(3) 0.0753(13) Uani 1 1 d . . . . .
F3 F -0.0929(4) 0.1043(3) 0.0725(3) 0.0682(12) Uani 1 1 d . . . . .
O4 O 0.2193(5) 0.3247(3) 0.1254(3) 0.0557(12) Uani 1 1 d . . . . .
O5 O 0.2255(5) 0.1403(4) 0.0403(2) 0.0488(10) Uani 1 1 d . . . . .
O6 O 0.1688(4) 0.1642(3) 0.1994(2) 0.0347(7) Uani 1 1 d . . . . .
C14 C -0.0288(6) 0.2068(4) 0.0864(3) 0.0366(11) Uani 1 1 d . . . . .

loop_
_atom_site_aniso_label
_atom_site_aniso_U_11
_atom_site_aniso_U_22
_atom_site_aniso_U_33
_atom_site_aniso_U_23
_atom_site_aniso_U_13
_atom_site_aniso_U_12
Re1 0.02225(11) 0.01866(11) 0.02474(11) 0.01010(7) 0.00168(7) 0.00378(7)
P1 0.0213(5) 0.0172(5) 0.0224(5) 0.0094(4) 0.0015(4) 0.0036(4)
O3 0.0249(16) 0.0397(19) 0.0345(16) 0.0095(14) -0.0086(14) -0.0023(14)
O2 0.0269(17) 0.0414(19) 0.0380(17) 0.0042(15) 0.0096(14) 0.0087(15)
O1 0.0395(19) 0.0292(17) 0.0480(19) 0.0269(16) -0.0040(15) -0.0039(15)
N11 0.0279(18) 0.0181(17) 0.0256(16) 0.0110(14) 0.0004(14) 0.0021(14)
N12 0.0243(18) 0.0205(17) 0.0277(17) 0.0104(14) 0.0005(14) 0.0024(14)
N21 0.0247(17) 0.0173(17) 0.0266(16) 0.0087(14) 0.0052(14) 0.0031(14)
N22 0.0244(17) 0.0166(16) 0.0247(16) 0.0077(13) 0.0022(14) 0.0016(13)
C1 0.025(2) 0.0154(19) 0.030(2) 0.0090(16) 0.0010(16) 0.0052(16)
C2 0.023(2) 0.0171(19) 0.029(2) 0.0083(16) 0.0039(16) 0.0071(16)
C3 0.028(2) 0.019(2) 0.032(2) 0.0099(17) 0.0060(17) 0.0046(17)
C4 0.026(2) 0.020(2) 0.042(2) 0.0117(19) 0.0066(18) 0.0023(17)
C5 0.029(2) 0.020(2) 0.036(2) 0.0051(18) -0.0016(18) 0.0004(17)
C6 0.027(2) 0.023(2) 0.030(2) 0.0109(17) -0.0010(17) 0.0017(17)
C7 0.027(2) 0.018(2) 0.0264(19) 0.0112(16) 0.0053(16) 0.0066(16)
C11 0.039(3) 0.023(2) 0.028(2) 0.0143(18) -0.0052(18) 0.0031(19)
C12 0.033(2) 0.024(2) 0.038(2) 0.0122(19) -0.0098(19) 0.0041(19)
C13 0.030(2) 0.019(2) 0.039(2) 0.0130(18) -0.0025(18) 0.0076(17)
C21 0.028(2) 0.027(2) 0.029(2) 0.0052(18) 0.0052(17) 0.0050(18)
C22 0.033(2) 0.024(2) 0.036(2) 0.0072(18) 0.0071(19) 0.0115(19)
C23 0.033(2) 0.017(2) 0.033(2) 0.0070(17) -0.0011(18) 0.0047(17)
C31 0.023(2) 0.0176(19) 0.0242(19) 0.0064(16) -0.0012(16) 0.0019(16)
C32 0.026(2) 0.025(2) 0.033(2) 0.0129(18) 0.0063(17) 0.0036(17)
C33 0.025(2) 0.029(2) 0.044(3) 0.018(2) 0.0103(19) 0.0079(19)
C34 0.030(2) 0.023(2) 0.036(2) 0.0127(18) 0.0024(18) 0.0070(18)
C35 0.029(2) 0.020(2) 0.033(2) 0.0122(17) 0.0010(18) 0.0033(17)
C36 0.026(2) 0.023(2) 0.027(2) 0.0108(17) 0.0050(16) 0.0056(17)
C37 0.040(3) 0.033(3) 0.058(3) 0.030(2) 0.009(2) 0.013(2)
C41 0.024(2) 0.0170(19) 0.0253(19) 0.0082(16) 0.0025(16) 0.0012(16)
C42 0.030(2) 0.021(2) 0.029(2) 0.0075(17) -0.0012(17) 0.0072(17)
C43 0.036(2) 0.025(2) 0.026(2) 0.0063(17) -0.0030(18) 0.0045(19)
C44 0.037(2) 0.022(2) 0.029(2) 0.0032(17) 0.0039(18) 0.0017(19)
C45 0.029(2) 0.020(2) 0.032(2) 0.0040(17) 0.0023(18) 0.0064(17)
C46 0.030(2) 0.018(2) 0.028(2) 0.0081(16) -0.0008(17) 0.0050(17)
C47 0.050(3) 0.040(3) 0.030(2) -0.004(2) 0.000(2) 0.014(2)
C10 0.042(3) 0.020(2) 0.029(2) 0.0127(18) 0.013(2) 0.0082(19)
C9 0.030(2) 0.020(2) 0.032(2) 0.0110(18) -0.0037(19) 0.0001(18)
C8 0.021(2) 0.031(2) 0.034(2) 0.006(2) -0.0019(17) 0.0073(18)
S1 0.0278(5) 0.0222(5) 0.0292(5) 0.0121(4) 0.0016(4) 0.0001(4)
F1 0.0516(18) 0.0444(17) 0.0454(16) 0.0232(14) -0.0117(14) 0.0060(14)
F2 0.053(2) 0.121(4) 0.060(2) 0.020(2) 0.0154(18) 0.047(2)
F3 0.061(2) 0.058(2) 0.089(3) 0.043(2) -0.040(2) -0.0314(18)
O4 0.058(3) 0.0291(19) 0.081(3) 0.024(2) -0.022(2) -0.0186(18)
O5 0.063(3) 0.058(2) 0.0337(18) 0.0188(17) 0.0143(17) 0.035(2)
O6 0.0381(18) 0.0415(19) 0.0266(15) 0.0156(14) -0.0045(13) -0.0031(15)
C14 0.036(3) 0.039(3) 0.039(3) 0.017(2) -0.003(2) 0.004(2)

loop_
_atom_type_symbol
_atom_type_description
_atom_type_scat_dispersion_real
_atom_type_scat_dispersion_imag
_atom_type_scat_source
C C 0.0181 0.0091 'International Tables Vol C Tables 4.2.6.8 and 6.1.1.4'
H H 0.0000 0.0000 'International Tables Vol C Tables 4.2.6.8 and 6.1.1.4'
N N 0.0311 0.0180 'International Tables Vol C Tables 4.2.6.8 and 6.1.1.4'
O O 0.0492 0.0322 'International Tables Vol C Tables 4.2.6.8 and 6.1.1.4'
F F 0.0727 0.0534 'International Tables Vol C Tables 4.2.6.8 and 6.1.1.4'
P P 0.2955 0.4335 'International Tables Vol C Tables 4.2.6.8 and 6.1.1.4'
S S 0.3331 0.5567 'International Tables Vol C Tables 4.2.6.8 and 6.1.1.4'
Re Re -5.2083 5.8923 'International Tables Vol C Tables 4.2.6.8 and 6.1.1.4'

loop_
_exptl_crystal_face_index_h
_exptl_crystal_face_index_k
_exptl_crystal_face_index_l
_exptl_crystal_face_perp_dist
-6 1 1 0.0399
6 -1 -1 0.0479
0 7 2 0.0438
0 -7 -2 0.0010
-1 0 9 0.0152
1 0 -9 0.0182

loop_
_geom_angle_atom_site_label_1
_geom_angle_atom_site_label_2
_geom_angle_atom_site_label_3
_geom_angle
_geom_angle_site_symmetry_1
_geom_angle_site_symmetry_3
_geom_angle_publ_flag
N12 Re1 P1 91.27(10) . . ?
N22 Re1 P1 80.72(9) . . ?
N22 Re1 N12 84.38(13) . . ?
C10 Re1 P1 175.23(13) . . ?
C10 Re1 N12 87.80(15) . . ?
C10 Re1 N22 94.53(16) . . ?
C9 Re1 P1 96.76(13) . . ?
C9 Re1 N12 94.29(16) . . ?
C9 Re1 N22 177.11(16) . . ?
C9 Re1 C10 87.97(18) . . ?
C8 Re1 P1 91.48(13) . . ?
C8 Re1 N12 176.94(16) . . ?
C8 Re1 N22 94.74(16) . . ?
C8 Re1 C10 89.35(18) . . ?
C8 Re1 C9 86.73(19) . . ?
C1 P1 Re1 116.94(13) . . ?
C31 P1 Re1 111.88(13) . . ?
C31 P1 C1 103.08(19) . . ?
C31 P1 C41 105.53(18) . . ?
C41 P1 Re1 115.00(14) . . ?
C41 P1 C1 103.04(19) . . ?
N12 N11 C7 122.6(3) . . ?
N12 N11 C11 110.7(4) . . ?
C11 N11 C7 125.0(4) . . ?
N11 N12 Re1 123.8(3) . . ?
C13 N12 Re1 128.2(3) . . ?
C13 N12 N11 105.4(3) . . ?
N22 N21 C7 124.5(3) . . ?
C21 N21 N22 110.7(3) . . ?
C21 N21 C7 124.8(4) . . ?
N21 N22 Re1 124.8(3) . . ?
C23 N22 Re1 129.4(3) . . ?
C23 N22 N21 105.7(4) . . ?
C2 C1 P1 125.1(3) . . ?
C6 C1 P1 117.0(3) . . ?
C6 C1 C2 117.9(4) . . ?
C1 C2 C7 127.9(4) . . ?
C3 C2 C1 119.1(4) . . ?
C3 C2 C7 112.9(4) . . ?
C2 C3 H3 119.0 . . ?
C4 C3 C2 122.0(4) . . ?
C4 C3 H3 119.0 . . ?
C3 C4 H4 120.6 . . ?
C5 C4 C3 118.8(4) . . ?
C5 C4 H4 120.6 . . ?
C4 C5 H5 120.1 . . ?
C6 C5 C4 119.7(4) . . ?
C6 C5 H5 120.1 . . ?
C1 C6 H6 118.7 . . ?
C5 C6 C1 122.5(4) . . ?
C5 C6 H6 118.7 . . ?
N11 C7 N21 111.0(3) . . ?
N11 C7 C2 112.1(3) . . ?
N11 C7 H7 105.0 . . ?
N21 C7 C2 117.4(3) . . ?
N21 C7 H7 105.0 . . ?
C2 C7 H7 105.0 . . ?
N11 C11 H11 126.2 . . ?
N11 C11 C12 107.5(4) . . ?
C12 C11 H11 126.2 . . ?
C11 C12 H12 127.3 . . ?
C11 C12 C13 105.3(4) . . ?
C13 C12 H12 127.3 . . ?
N12 C13 C12 111.0(4) . . ?
N12 C13 H13 124.5 . . ?
C12 C13 H13 124.5 . . ?
N21 C21 H21 126.2 . . ?
N21 C21 C22 107.7(4) . . ?
C22 C21 H21 126.2 . . ?
C21 C22 H22 127.3 . . ?
C21 C22 C23 105.4(4) . . ?
C23 C22 H22 127.3 . . ?
N22 C23 C22 110.4(4) . . ?
N22 C23 H23 124.8 . . ?
C22 C23 H23 124.8 . . ?
C32 C31 P1 123.1(3) . . ?
C32 C31 C36 118.3(4) . . ?
C36 C31 P1 118.5(3) . . ?
C31 C32 H32 119.7 . . ?
C33 C32 C31 120.6(4) . . ?
C33 C32 H32 119.7 . . ?
C32 C33 H33 119.2 . . ?
C32 C33 C34 121.5(4) . . ?
C34 C33 H33 119.2 . . ?
C33 C34 C37 121.1(4) . . ?
C35 C34 C33 117.8(4) . . ?
C35 C34 C37 121.2(4) . . ?
C34 C35 H35 119.4 . . ?
C34 C35 C36 121.2(4) . . ?
C36 C35 H35 119.4 . . ?
C31 C36 H36 119.7 . . ?
C35 C36 C31 120.5(4) . . ?
C35 C36 H36 119.7 . . ?
C34 C37 H37A 109.5 . . ?
C34 C37 H37B 109.5 . . ?
C34 C37 H37C 109.5 . . ?
H37A C37 H37B 109.5 . . ?
H37A C37 H37C 109.5 . . ?
H37B C37 H37C 109.5 . . ?
C42 C41 P1 123.0(3) . . ?
C46 C41 P1 118.2(3) . . ?
C46 C41 C42 118.8(4) . . ?
C41 C42 H42 119.9 . . ?
C43 C42 C41 120.1(4) . . ?
C43 C42 H42 119.9 . . ?
C42 C43 H43 119.3 . . ?
C44 C43 C42 121.5(4) . . ?
C44 C43 H43 119.3 . . ?
C43 C44 C45 118.5(4) . . ?
C43 C44 C47 121.2(4) . . ?
C45 C44 C47 120.3(4) . . ?
C44 C45 H45 119.8 . . ?
C46 C45 C44 120.4(4) . . ?
C46 C45 H45 119.8 . . ?
C41 C46 H46 119.7 . . ?
C45 C46 C41 120.7(4) . . ?
C45 C46 H46 119.7 . . ?
C44 C47 H47A 109.5 . . ?
C44 C47 H47B 109.5 . . ?
C44 C47 H47C 109.5 . . ?
H47A C47 H47B 109.5 . . ?
H47A C47 H47C 109.5 . . ?
H47B C47 H47C 109.5 . . ?
O3 C10 Re1 177.4(4) . . ?
O2 C9 Re1 177.8(4) . . ?
O1 C8 Re1 176.6(4) . . ?
O4 S1 O5 114.2(3) . . ?
O4 S1 O6 116.1(2) . . ?
O4 S1 C14 103.2(3) . . ?
O5 S1 C14 102.2(3) . . ?
O6 S1 O5 114.6(2) . . ?
O6 S1 C14 104.1(2) . . ?
F1 C14 S1 110.6(4) . . ?
F2 C14 S1 112.5(4) . . ?
F2 C14 F1 106.7(4) . . ?
F2 C14 F3 107.9(5) . . ?
F3 C14 S1 111.3(4) . . ?
F3 C14 F1 107.6(4) . . ?

loop_
_geom_bond_atom_site_label_1
_geom_bond_atom_site_label_2
_geom_bond_distance
_geom_bond_site_symmetry_2
_geom_bond_publ_flag
Re1 P1 2.4734(10) . ?
Re1 N12 2.185(3) . ?
Re1 N22 2.183(4) . ?
Re1 C10 1.978(5) . ?
Re1 C9 1.936(5) . ?
Re1 C8 1.924(5) . ?
P1 C1 1.835(4) . ?
P1 C31 1.822(4) . ?
P1 C41 1.825(4) . ?
O3 C10 1.125(6) . ?
O2 C9 1.136(6) . ?
O1 C8 1.144(6) . ?
N11 N12 1.353(5) . ?
N11 C7 1.463(5) . ?
N11 C11 1.354(5) . ?
N12 C13 1.332(6) . ?
N21 N22 1.365(5) . ?
N21 C7 1.469(5) . ?
N21 C21 1.344(6) . ?
N22 C23 1.326(6) . ?
C1 C2 1.407(6) . ?
C1 C6 1.399(6) . ?
C2 C3 1.399(6) . ?
C2 C7 1.521(6) . ?
C3 H3 0.9300 . ?
C3 C4 1.394(7) . ?
C4 H4 0.9300 . ?
C4 C5 1.387(7) . ?
C5 H5 0.9300 . ?
C5 C6 1.382(6) . ?
C6 H6 0.9300 . ?
C7 H7 0.9800 . ?
C11 H11 0.9300 . ?
C11 C12 1.360(7) . ?
C12 H12 0.9300 . ?
C12 C13 1.388(7) . ?
C13 H13 0.9300 . ?
C21 H21 0.9300 . ?
C21 C22 1.364(7) . ?
C22 H22 0.9300 . ?
C22 C23 1.402(7) . ?
C23 H23 0.9300 . ?
C31 C32 1.389(6) . ?
C31 C36 1.403(6) . ?
C32 H32 0.9300 . ?
C32 C33 1.383(6) . ?
C33 H33 0.9300 . ?
C33 C34 1.398(6) . ?
C34 C35 1.388(7) . ?
C34 C37 1.515(6) . ?
C35 H35 0.9300 . ?
C35 C36 1.389(6) . ?
C36 H36 0.9300 . ?
C37 H37A 0.9600 . ?
C37 H37B 0.9600 . ?
C37 H37C 0.9600 . ?
C41 C42 1.401(6) . ?
C41 C46 1.393(6) . ?
C42 H42 0.9300 . ?
C42 C43 1.385(6) . ?
C43 H43 0.9300 . ?
C43 C44 1.383(7) . ?
C44 C45 1.403(6) . ?
C44 C47 1.509(7) . ?
C45 H45 0.9300 . ?
C45 C46 1.389(6) . ?
C46 H46 0.9300 . ?
C47 H47A 0.9600 . ?
C47 H47B 0.9600 . ?
C47 H47C 0.9600 . ?
S1 O4 1.432(4) . ?
S1 O5 1.436(4) . ?
S1 O6 1.432(3) . ?
S1 C14 1.818(5) . ?
F1 C14 1.344(6) . ?
F2 C14 1.313(7) . ?
F3 C14 1.321(6) . ?

loop_
_geom_torsion_atom_site_label_1
_geom_torsion_atom_site_label_2
_geom_torsion_atom_site_label_3
_geom_torsion_atom_site_label_4
_geom_torsion
_geom_torsion_site_symmetry_1
_geom_torsion_site_symmetry_2
_geom_torsion_site_symmetry_3
_geom_torsion_site_symmetry_4
_geom_torsion_publ_flag
Re1 P1 C1 C2 -25.3(4) . . . . ?
Re1 P1 C1 C6 155.2(3) . . . . ?
Re1 P1 C31 C32 107.1(4) . . . . ?
Re1 P1 C31 C36 -70.0(3) . . . . ?
Re1 P1 C41 C42 136.2(3) . . . . ?
Re1 P1 C41 C46 -44.1(4) . . . . ?
Re1 N12 C13 C12 -163.0(3) . . . . ?
Re1 N22 C23 C22 -177.7(3) . . . . ?
P1 C1 C2 C3 179.2(3) . . . . ?
P1 C1 C2 C7 2.3(6) . . . . ?
P1 C1 C6 C5 -178.1(4) . . . . ?
P1 C31 C32 C33 -178.3(4) . . . . ?
P1 C31 C36 C35 179.7(3) . . . . ?
P1 C41 C42 C43 -177.9(3) . . . . ?
P1 C41 C46 C45 177.4(3) . . . . ?
N11 N12 C13 C12 -1.1(5) . . . . ?
N11 C11 C12 C13 0.3(5) . . . . ?
N12 N11 C7 N21 63.4(5) . . . . ?
N12 N11 C7 C2 -70.1(5) . . . . ?
N12 N11 C11 C12 -1.1(5) . . . . ?
N21 N22 C23 C22 0.7(5) . . . . ?
N21 C21 C22 C23 0.5(5) . . . . ?
N22 N21 C7 N11 -45.0(5) . . . . ?
N22 N21 C7 C2 85.7(5) . . . . ?
N22 N21 C21 C22 -0.1(5) . . . . ?
C1 P1 C31 C32 -19.4(4) . . . . ?
C1 P1 C31 C36 163.5(3) . . . . ?
C1 P1 C41 C42 -95.4(4) . . . . ?
C1 P1 C41 C46 84.3(4) . . . . ?
C1 C2 C3 C4 -0.5(6) . . . . ?
C1 C2 C7 N11 78.2(5) . . . . ?
C1 C2 C7 N21 -52.0(6) . . . . ?
C2 C1 C6 C5 2.4(6) . . . . ?
C2 C3 C4 C5 1.4(7) . . . . ?
C3 C2 C7 N11 -98.9(4) . . . . ?
C3 C2 C7 N21 130.9(4) . . . . ?
C3 C4 C5 C6 -0.4(7) . . . . ?
C4 C5 C6 C1 -1.5(7) . . . . ?
C6 C1 C2 C3 -1.3(6) . . . . ?
C6 C1 C2 C7 -178.3(4) . . . . ?
C7 N11 N12 Re1 -29.9(5) . . . . ?
C7 N11 N12 C13 167.2(4) . . . . ?
C7 N11 C11 C12 -166.5(4) . . . . ?
C7 N21 N22 Re1 -2.1(5) . . . . ?
C7 N21 N22 C23 179.4(4) . . . . ?
C7 N21 C21 C22 -179.9(4) . . . . ?
C7 C2 C3 C4 176.9(4) . . . . ?
C11 N11 N12 Re1 164.2(3) . . . . ?
C11 N11 N12 C13 1.4(5) . . . . ?
C11 N11 C7 N21 -132.8(4) . . . . ?
C11 N11 C7 C2 93.7(5) . . . . ?
C11 C12 C13 N12 0.5(5) . . . . ?
C21 N21 N22 Re1 178.2(3) . . . . ?
C21 N21 N22 C23 -0.3(4) . . . . ?
C21 N21 C7 N11 134.7(4) . . . . ?
C21 N21 C7 C2 -94.5(5) . . . . ?
C21 C22 C23 N22 -0.8(5) . . . . ?
C31 P1 C1 C2 97.9(4) . . . . ?
C31 P1 C1 C6 -81.6(4) . . . . ?
C31 P1 C41 C42 12.4(4) . . . . ?
C31 P1 C41 C46 -168.0(3) . . . . ?
C31 C32 C33 C34 -0.9(7) . . . . ?
C32 C31 C36 C35 2.4(6) . . . . ?
C32 C33 C34 C35 1.9(7) . . . . ?
C32 C33 C34 C37 -178.0(5) . . . . ?
C33 C34 C35 C36 -0.6(7) . . . . ?
C34 C35 C36 C31 -1.5(7) . . . . ?
C36 C31 C32 C33 -1.2(7) . . . . ?
C37 C34 C35 C36 179.3(5) . . . . ?
C41 P1 C1 C2 -152.5(4) . . . . ?
C41 P1 C1 C6 28.1(4) . . . . ?
C41 P1 C31 C32 -127.2(4) . . . . ?
C41 P1 C31 C36 55.8(4) . . . . ?
C41 C42 C43 C44 0.1(7) . . . . ?
C42 C41 C46 C45 -3.0(6) . . . . ?
C42 C43 C44 C45 -2.2(7) . . . . ?
C42 C43 C44 C47 176.0(5) . . . . ?
C43 C44 C45 C46 1.8(7) . . . . ?
C44 C45 C46 C41 0.8(7) . . . . ?
C46 C41 C42 C43 2.5(7) . . . . ?
C47 C44 C45 C46 -176.5(5) . . . . ?
O4 S1 C14 F1 58.0(4) . . . . ?
O4 S1 C14 F2 -61.2(5) . . . . ?
O4 S1 C14 F3 177.5(4) . . . . ?
O5 S1 C14 F1 -60.8(4) . . . . ?
O5 S1 C14 F2 180.0(4) . . . . ?
O5 S1 C14 F3 58.7(4) . . . . ?
O6 S1 C14 F1 179.6(4) . . . . ?
O6 S1 C14 F2 60.4(4) . . . . ?
O6 S1 C14 F3 -60.8(4) . . . . ?

loop_
_exptl_oxdiff_crystal_face_indexfrac_h
_exptl_oxdiff_crystal_face_indexfrac_k
_exptl_oxdiff_crystal_face_indexfrac_l
_exptl_oxdiff_crystal_face_x
_exptl_oxdiff_crystal_face_y
_exptl_oxdiff_crystal_face_z
-6.0000 1.0000 1.0000 0.3933 0.9373 -0.2072
6.0000 -1.0000 -1.0000 -0.3933 -0.9373 0.2072
0.0000 7.0000 2.0000 -0.0849 -0.0942 -0.9443
-0.0000 -7.0000 -2.0000 0.0849 0.0942 0.9443
-1.0000 0.0000 9.0000 0.8469 -0.1579 -0.4043
1.0000 -0.0000 -9.0000 -0.8469 0.1579 0.4043
